data_4330974
loop_
_publ_author_name
'Timothy J. Boyle'
'Daniel T. Yonemoto'
'Leigh Anna Steele'
'Joshua Farrell'
'Peter Renehan'
'Taylor Huhta'

_publ_section_title
;
 Coordination Chemistry of N,N,N',N'-Tetrakis(3,5-substituted
 benzyl-2-oxide)-2,2'-(ethylenedioxy)diethanamine Modified Group 4 Metal
 Alkoxides
;
_journal_name_full 'Inorganic Chemistry'
_journal_page_first 12023
_journal_page_last 12031
_journal_paper_doi 10.1021/ic3019327
_journal_volume 51
_journal_year 2012
_chemical_formula_sum 'C96 H152 Hf2 N2 O10'
_chemical_formula_weight 1851.18
_chemical_name_systematic
; 
 ? 
;
_space_group_IT_number 15
_symmetry_cell_setting monoclinic
_symmetry_space_group_name_Hall '-C 2yc'
_symmetry_space_group_name_H-M 'C 1 2/c 1'
_atom_sites_solution_hydrogens geom
_atom_sites_solution_primary direct
_atom_sites_solution_secondary difmap
_audit_creation_method SHELXL-97
_cell_angle_alpha 90.00
_cell_angle_beta 101.3630(10)
_cell_angle_gamma 90.00
_cell_formula_units_Z 4
_cell_length_a 16.0892(14)
_cell_length_b 23.729(2)
_cell_length_c 26.233(3)
_cell_measurement_reflns_used 9990
_cell_measurement_temperature 193(2)
_cell_measurement_theta_max 25.25
_cell_measurement_theta_min 2.34
_cell_volume 9818.9(16)
_computing_cell_refinement 'Bruker SAINT'
_computing_data_collection 'Bruker APEX2'
_computing_data_reduction 'Bruker SAINT'
_computing_molecular_graphics 'Bruker SHELXTL'
_computing_publication_material 'Bruker SHELXTL'
_computing_structure_refinement 'SHELXL-97 (Sheldrick, 2008)'
_computing_structure_solution 'SHELXS-97 (Sheldrick, 2008)'
_diffrn_ambient_temperature 193(2)
_diffrn_measured_fraction_theta_full 0.999
_diffrn_measured_fraction_theta_max 0.999
_diffrn_measurement_device_type 'Bruker APEX-II CCD'
_diffrn_measurement_method '\f and \w scans'
_diffrn_radiation_monochromator graphite
_diffrn_radiation_source 'fine-focus sealed tube'
_diffrn_radiation_type MoK\a
_diffrn_radiation_wavelength 0.71073
_diffrn_reflns_av_R_equivalents 0.0216
_diffrn_reflns_av_sigmaI/netI 0.0196
_diffrn_reflns_limit_h_max 19
_diffrn_reflns_limit_h_min -19
_diffrn_reflns_limit_k_max 28
_diffrn_reflns_limit_k_min -28
_diffrn_reflns_limit_l_max 31
_diffrn_reflns_limit_l_min -31
_diffrn_reflns_number 36116
_diffrn_reflns_theta_full 25.26
_diffrn_reflns_theta_max 25.26
_diffrn_reflns_theta_min 1.55
_exptl_absorpt_coefficient_mu 2.166
_exptl_absorpt_correction_T_max 0.5793
_exptl_absorpt_correction_T_min 0.5333
_exptl_absorpt_correction_type multi-scan
_exptl_absorpt_process_details SADABS
_exptl_crystal_colour colourless
_exptl_crystal_density_diffrn 1.252
_exptl_crystal_description Prism
_exptl_crystal_F_000 3864
_exptl_crystal_size_max 0.33
_exptl_crystal_size_mid 0.33
_exptl_crystal_size_min 0.28
_refine_diff_density_max 0.711
_refine_diff_density_min -0.815
_refine_diff_density_rms 0.068
_refine_ls_extinction_method none
_refine_ls_goodness_of_fit_ref 0.802
_refine_ls_hydrogen_treatment constr
_refine_ls_matrix_type full
_refine_ls_number_parameters 484
_refine_ls_number_reflns 8909
_refine_ls_number_restraints 0
_refine_ls_restrained_S_all 0.802
_refine_ls_R_factor_all 0.0271
_refine_ls_R_factor_gt 0.0225
_refine_ls_shift/su_max 0.007
_refine_ls_shift/su_mean 0.000
_refine_ls_structure_factor_coef Fsqd
_refine_ls_weighting_details 'calc w=1/[\s^2^(Fo^2^)+(0.1000P)^2^+0.0667P] where P=(Fo^2^+2Fc^2^)/3'
_refine_ls_weighting_scheme calc
_refine_ls_wR_factor_gt 0.0838
_refine_ls_wR_factor_ref 0.0947
_reflns_number_gt 7962
_reflns_number_total 8909
_reflns_threshold_expression >2sigma(I)
_cod_data_source_file ic3019327_si_001_5.cif
_cod_data_source_block 11ag252n
_cod_original_cell_volume 9819.0(16)
_cod_database_code 4330974

loop_
_symmetry_equiv_pos_as_xyz
'x, y, z'
'-x, y, -z+1/2'
'x+1/2, y+1/2, z'
'-x+1/2, y+1/2, -z+1/2'
'-x, -y, -z'
'x, -y, z-1/2'
'-x+1/2, -y+1/2, -z'
'x+1/2, -y+1/2, z-1/2'

loop_
_atom_site_label
_atom_site_type_symbol
_atom_site_fract_x
_atom_site_fract_y
_atom_site_fract_z
_atom_site_U_iso_or_equiv
_atom_site_adp_type
_atom_site_occupancy
_atom_site_symmetry_multiplicity
_atom_site_calc_flag
_atom_site_refinement_flags
Hf1 Hf 0.066719(6) 0.152357(4) 0.892942(4) 0.02239(7) Uani 1 1 d .
N1 N 0.01743(13) 0.24855(9) 0.87650(8) 0.0242(5) Uani 1 1 d .
O1 O -0.00667(13) 0.16298(8) 0.80500(8) 0.0279(4) Uani 1 1 d .
O2 O 0.16710(12) 0.18450(8) 0.86636(7) 0.0313(4) Uani 1 1 d .
O3 O -0.05314(13) 0.14597(7) 0.90557(8) 0.0275(4) Uani 1 1 d .
O4 O 0.08134(12) 0.07437(8) 0.87403(8) 0.0329(4) Uani 1 1 d .
O5 O 0.11872(15) 0.15988(9) 0.96468(8) 0.0351(5) Uani 1 1 d .
C1 C -0.07073(17) 0.20674(11) 0.79684(10) 0.0289(6) Uani 1 1 d .
H1A H -0.1196 0.1957 0.8124 0.035 Uiso 1 1 calc R
H1B H -0.0912 0.2134 0.7592 0.035 Uiso 1 1 calc R
C2 C -0.02919(17) 0.25935(11) 0.82278(10) 0.0284(6) Uani 1 1 d .
H2A H 0.0107 0.2745 0.8019 0.034 Uiso 1 1 calc R
H2B H -0.0732 0.2883 0.8237 0.034 Uiso 1 1 calc R
C3 C 0.09351(18) 0.28635(12) 0.88859(11) 0.0286(6) Uani 1 1 d .
H3A H 0.1251 0.2775 0.9240 0.034 Uiso 1 1 calc R
H3B H 0.0738 0.3259 0.8888 0.034 Uiso 1 1 calc R
C4 C 0.15339(17) 0.28169(12) 0.85123(10) 0.0295(6) Uani 1 1 d .
C5 C 0.19210(17) 0.23061(12) 0.84454(10) 0.0288(6) Uani 1 1 d .
C6 C 0.25852(18) 0.22907(13) 0.81563(11) 0.0343(7) Uani 1 1 d .
C7 C 0.2756(2) 0.27891(15) 0.79181(12) 0.0433(8) Uani 1 1 d .
H7 H 0.3182 0.2780 0.7714 0.052 Uiso 1 1 calc R
C8 C 0.1738(2) 0.33094(13) 0.82625(12) 0.0352(7) Uani 1 1 d .
H8 H 0.1454 0.3652 0.8304 0.042 Uiso 1 1 calc R
C9 C 0.2349(2) 0.32979(15) 0.79570(12) 0.0414(7) Uani 1 1 d .
C10 C 0.2576(2) 0.38277(15) 0.76752(13) 0.0506(9) Uani 1 1 d .
C11 C 0.2383(3) 0.37203(19) 0.70894(15) 0.0657(12) Uani 1 1 d .
H11A H 0.2640 0.3363 0.7015 0.099 Uiso 1 1 calc .
H11B H 0.2616 0.4028 0.6911 0.099 Uiso 1 1 calc .
H11C H 0.1767 0.3701 0.6966 0.099 Uiso 1 1 calc .
C12 C 0.2062(3) 0.43457(17) 0.77794(18) 0.0745(13) Uani 1 1 d .
H12A H 0.2232 0.4672 0.7596 0.112 Uiso 1 1 calc .
H12B H 0.2170 0.4423 0.8154 0.112 Uiso 1 1 calc .
H12C H 0.1457 0.4272 0.7656 0.112 Uiso 1 1 calc .
C13 C 0.3513(3) 0.3955(2) 0.78474(18) 0.0874(16) Uani 1 1 d .
H13A H 0.3846 0.3642 0.7747 0.131 Uiso 1 1 calc .
H13B H 0.3648 0.4001 0.8226 0.131 Uiso 1 1 calc .
H13C H 0.3651 0.4302 0.7681 0.131 Uiso 1 1 calc .
C14 C 0.31221(19) 0.17552(16) 0.81450(12) 0.0421(7) Uani 1 1 d .
C15 C 0.2572(2) 0.12540(16) 0.79094(13) 0.0476(8) Uani 1 1 d .
H15A H 0.2925 0.0915 0.7927 0.071 Uiso 1 1 calc .
H15B H 0.2321 0.1336 0.7546 0.071 Uiso 1 1 calc .
H15C H 0.2121 0.1192 0.8105 0.071 Uiso 1 1 calc .
C16 C 0.3566(3) 0.16058(17) 0.86982(17) 0.0565(11) Uani 1 1 d .
H16A H 0.3145 0.1571 0.8920 0.085 Uiso 1 1 calc .
H16B H 0.3972 0.1903 0.8835 0.085 Uiso 1 1 calc .
H16C H 0.3868 0.1247 0.8695 0.085 Uiso 1 1 calc .
C17 C 0.3798(2) 0.1835(2) 0.78059(18) 0.0721(13) Uani 1 1 d .
H17A H 0.4172 0.2149 0.7943 0.108 Uiso 1 1 calc .
H17B H 0.3517 0.1917 0.7447 0.108 Uiso 1 1 calc .
H17C H 0.4133 0.1489 0.7813 0.108 Uiso 1 1 calc .
C18 C -0.03593(17) 0.26238(12) 0.91587(11) 0.0278(6) Uani 1 1 d .
H18A H -0.0454 0.3036 0.9154 0.033 Uiso 1 1 calc R
H18B H -0.0034 0.2524 0.9508 0.033 Uiso 1 1 calc R
C19 C -0.12097(16) 0.23346(11) 0.90822(10) 0.0263(5) Uani 1 1 d .
C20 C -0.19373(17) 0.26546(11) 0.90784(11) 0.0304(6) Uani 1 1 d .
H20 H -0.1898 0.3054 0.9092 0.036 Uiso 1 1 calc R
C21 C -0.27211(18) 0.23965(13) 0.90550(11) 0.0337(6) Uani 1 1 d .
C22 C -0.27391(18) 0.18089(12) 0.90228(11) 0.0329(6) Uani 1 1 d .
H22 H -0.3271 0.1627 0.9001 0.040 Uiso 1 1 calc R
C23 C -0.2036(2) 0.14720(11) 0.90198(13) 0.0296(7) Uani 1 1 d .
C24 C -0.12472(17) 0.17474(11) 0.90535(10) 0.0265(5) Uani 1 1 d .
C25 C -0.20997(19) 0.08293(12) 0.89976(12) 0.0352(6) Uani 1 1 d .
C26 C -0.1740(2) 0.05945(13) 0.85369(12) 0.0407(7) Uani 1 1 d .
H26A H -0.2090 0.0725 0.8209 0.061 Uiso 1 1 calc .
H26B H -0.1745 0.0182 0.8547 0.061 Uiso 1 1 calc .
H26C H -0.1157 0.0727 0.8562 0.061 Uiso 1 1 calc .
C27 C -0.1593(2) 0.05854(12) 0.95084(13) 0.0455(8) Uani 1 1 d .
H27A H -0.1000 0.0704 0.9553 0.068 Uiso 1 1 calc .
H27B H -0.1625 0.0173 0.9497 0.068 Uiso 1 1 calc .
H27C H -0.1833 0.0724 0.9801 0.068 Uiso 1 1 calc .
C28 C -0.3013(2) 0.06160(15) 0.89257(17) 0.0570(10) Uani 1 1 d .
H28A H -0.3258 0.0736 0.9222 0.086 Uiso 1 1 calc .
H28B H -0.3017 0.0204 0.8905 0.086 Uiso 1 1 calc .
H28C H -0.3348 0.0772 0.8604 0.086 Uiso 1 1 calc .
C29 C -0.35313(18) 0.27278(13) 0.90734(13) 0.0405(7) Uani 1 1 d .
C30 C -0.4134(3) 0.2689(2) 0.85464(19) 0.0831(15) Uani 1 1 d .
H30A H -0.4672 0.2872 0.8567 0.125 Uiso 1 1 calc .
H30B H -0.4237 0.2292 0.8452 0.125 Uiso 1 1 calc .
H30C H -0.3879 0.2877 0.8282 0.125 Uiso 1 1 calc .
C31 C -0.3355(3) 0.33464(18) 0.9194(2) 0.0768(15) Uani 1 1 d .
H31A H -0.3074 0.3512 0.8930 0.115 Uiso 1 1 calc .
H31B H -0.2986 0.3384 0.9537 0.115 Uiso 1 1 calc .
H31C H -0.3891 0.3544 0.9193 0.115 Uiso 1 1 calc .
C32 C -0.3970(3) 0.2480(2) 0.9486(2) 0.0841(16) Uani 1 1 d .
H32A H -0.3585 0.2493 0.9825 0.126 Uiso 1 1 calc .
H32B H -0.4127 0.2087 0.9397 0.126 Uiso 1 1 calc .
H32C H -0.4482 0.2698 0.9500 0.126 Uiso 1 1 calc .
C33 C -0.02709(19) 0.11536(11) 0.77010(10) 0.0295(6) Uani 1 1 d .
H33A H -0.0876 0.1173 0.7528 0.035 Uiso 1 1 calc R
H33B H -0.0181 0.0799 0.7903 0.035 Uiso 1 1 calc R
C34 C 0.1029(2) 0.01659(12) 0.88234(12) 0.0378(7) Uani 1 1 d .
C35 C 0.0841(3) -0.01372(18) 0.83116(18) 0.0768(9) Uani 1 1 d .
H35A H 0.0233 -0.0111 0.8164 0.115 Uiso 1 1 calc .
H35B H 0.1003 -0.0534 0.8364 0.115 Uiso 1 1 calc .
H35C H 0.1163 0.0036 0.8072 0.115 Uiso 1 1 calc .
C36 C 0.0528(3) -0.00720(17) 0.92017(18) 0.0768(9) Uani 1 1 d .
H36A H 0.0645 0.0147 0.9525 0.115 Uiso 1 1 calc .
H36B H 0.0691 -0.0466 0.9277 0.115 Uiso 1 1 calc .
H36C H -0.0079 -0.0052 0.9050 0.115 Uiso 1 1 calc .
C37 C 0.1956(3) 0.01229(17) 0.90566(18) 0.07680(17) Uani 1 1 d .
H37A H 0.2287 0.0281 0.8815 0.115 Uiso 1 1 calc .
H37B H 0.2110 -0.0274 0.9123 0.115 Uiso 1 1 calc .
H37C H 0.2078 0.0333 0.9384 0.115 Uiso 1 1 calc .
C38 C 0.1444(2) 0.15641(11) 1.01935(12) 0.0337(7) Uani 1 1 d .
C39 C 0.0773(3) 0.12335(19) 1.03977(15) 0.0634(11) Uani 1 1 d .
H39A H 0.0230 0.1433 1.0312 0.095 Uiso 1 1 calc .
H39B H 0.0941 0.1195 1.0776 0.095 Uiso 1 1 calc .
H39C H 0.0715 0.0859 1.0238 0.095 Uiso 1 1 calc .
C40 C 0.2291(2) 0.12563(18) 1.03136(14) 0.0620(11) Uani 1 1 d .
H40A H 0.2217 0.0870 1.0179 0.093 Uiso 1 1 calc .
H40B H 0.2498 0.1246 1.0691 0.093 Uiso 1 1 calc .
H40C H 0.2702 0.1454 1.0149 0.093 Uiso 1 1 calc .
C41 C 0.1537(2) 0.21526(14) 1.04161(13) 0.0475(8) Uani 1 1 d .
H41A H 0.1984 0.2352 1.0284 0.071 Uiso 1 1 calc .
H41B H 0.1688 0.2132 1.0796 0.071 Uiso 1 1 calc .
H41C H 0.1000 0.2356 1.0313 0.071 Uiso 1 1 calc .
C42 C 0.9808(4) 0.4016(2) 1.0098(2) 0.0953(16) Uani 1 1 d .
H42 H 0.9812 0.3852 1.0429 0.114 Uiso 1 1 calc R
C43 C 0.9071(3) 0.4065(3) 0.9750(3) 0.0963(18) Uani 1 1 d .
H43 H 0.8558 0.3940 0.9840 0.116 Uiso 1 1 calc R
C44 C 0.9059(3) 0.4292(2) 0.9275(2) 0.0832(15) Uani 1 1 d .
H44 H 0.8538 0.4318 0.9032 0.100 Uiso 1 1 calc R
C45 C 0.9807(3) 0.4488(2) 0.9137(2) 0.0877(16) Uani 1 1 d .
C46 C 1.0536(3) 0.4423(2) 0.9493(2) 0.0838(14) Uani 1 1 d .
H46 H 1.1057 0.4534 0.9405 0.101 Uiso 1 1 calc R
C47 C 1.0541(3) 0.4200(2) 0.9976(2) 0.0890(15) Uani 1 1 d .
H47 H 1.1057 0.4174 1.0224 0.107 Uiso 1 1 calc R
C48 C 0.9800(5) 0.4741(3) 0.8614(3) 0.150(3) Uani 1 1 d .
H48A H 0.9957 0.5140 0.8655 0.225 Uiso 1 1 calc .
H48B H 0.9231 0.4707 0.8399 0.225 Uiso 1 1 calc .
H48C H 1.0208 0.4542 0.8447 0.225 Uiso 1 1 calc .

loop_
_atom_site_aniso_label
_atom_site_aniso_U_11
_atom_site_aniso_U_22
_atom_site_aniso_U_33
_atom_site_aniso_U_23
_atom_site_aniso_U_13
_atom_site_aniso_U_12
Hf1 0.02388(10) 0.02338(10) 0.01953(10) -0.00047(3) 0.00335(6) 0.00303(3)
N1 0.0224(11) 0.0247(11) 0.0247(11) -0.0008(9) 0.0028(8) -0.0005(9)
O1 0.0329(11) 0.0272(9) 0.0217(10) -0.0032(8) 0.0006(8) 0.0037(8)
O2 0.0274(10) 0.0338(11) 0.0329(10) 0.0014(8) 0.0063(8) 0.0023(8)
O3 0.0264(11) 0.0246(10) 0.0325(11) 0.0001(7) 0.0085(9) 0.0024(7)
O4 0.0368(11) 0.0264(10) 0.0353(10) 0.0000(8) 0.0070(9) 0.0064(8)
O5 0.0385(13) 0.0438(12) 0.0211(11) -0.0011(8) 0.0015(9) 0.0032(9)
C1 0.0284(14) 0.0317(14) 0.0245(13) 0.0040(11) 0.0003(10) 0.0029(11)
C2 0.0311(14) 0.0265(13) 0.0269(13) 0.0045(11) 0.0038(11) 0.0024(11)
C3 0.0295(14) 0.0255(14) 0.0309(14) -0.0053(11) 0.0062(11) -0.0047(12)
C4 0.0255(13) 0.0371(15) 0.0249(13) -0.0013(11) 0.0028(11) -0.0084(12)
C5 0.0253(13) 0.0384(16) 0.0214(12) -0.0042(11) 0.0012(10) -0.0057(11)
C6 0.0262(14) 0.0475(18) 0.0292(14) -0.0097(13) 0.0054(11) -0.0060(13)
C7 0.0425(18) 0.059(2) 0.0312(15) -0.0101(14) 0.0148(13) -0.0193(15)
C8 0.0365(17) 0.0346(15) 0.0327(16) -0.0023(13) 0.0022(13) -0.0119(13)
C9 0.0468(19) 0.0456(18) 0.0321(16) -0.0036(14) 0.0087(14) -0.0213(16)
C10 0.062(2) 0.051(2) 0.0404(18) -0.0017(16) 0.0147(16) -0.0279(18)
C11 0.097(3) 0.060(3) 0.042(2) 0.0030(19) 0.015(2) -0.024(2)
C12 0.118(4) 0.043(2) 0.072(3) 0.001(2) 0.042(3) -0.029(2)
C13 0.078(3) 0.105(4) 0.076(3) 0.022(3) 0.006(2) -0.058(3)
C14 0.0281(16) 0.058(2) 0.0409(17) -0.0147(15) 0.0089(13) -0.0028(15)
C15 0.0370(18) 0.057(2) 0.0479(19) -0.0172(16) 0.0066(14) 0.0008(16)
C16 0.036(2) 0.073(3) 0.055(3) -0.0202(18) -0.0053(18) 0.0134(17)
C17 0.042(2) 0.087(3) 0.097(3) -0.025(3) 0.037(2) -0.001(2)
C18 0.0295(14) 0.0255(13) 0.0306(14) -0.0056(11) 0.0114(11) -0.0008(11)
C19 0.0267(13) 0.0275(13) 0.0260(13) -0.0025(10) 0.0088(10) -0.0015(11)
C20 0.0338(15) 0.0254(14) 0.0335(14) -0.0020(11) 0.0107(11) 0.0010(11)
C21 0.0327(15) 0.0351(15) 0.0352(15) 0.0018(12) 0.0115(12) 0.0055(12)
C22 0.0276(14) 0.0326(15) 0.0406(16) -0.0013(12) 0.0115(12) -0.0033(12)
C23 0.0293(16) 0.0298(15) 0.0313(16) 0.0002(11) 0.0096(13) -0.0014(11)
C24 0.0290(14) 0.0262(14) 0.0257(13) -0.0018(11) 0.0089(11) 0.0007(11)
C25 0.0375(16) 0.0273(14) 0.0446(17) -0.0008(12) 0.0171(13) -0.0055(12)
C26 0.0489(18) 0.0336(16) 0.0412(17) -0.0075(13) 0.0131(14) -0.0056(14)
C27 0.066(2) 0.0301(15) 0.0442(18) 0.0081(13) 0.0203(16) 0.0025(15)
C28 0.045(2) 0.0385(18) 0.094(3) -0.0084(19) 0.029(2) -0.0111(16)
C29 0.0270(15) 0.0390(17) 0.058(2) 0.0025(14) 0.0133(13) 0.0056(13)
C30 0.047(2) 0.111(4) 0.082(3) -0.003(3) -0.009(2) 0.037(2)
C31 0.046(2) 0.050(2) 0.141(5) -0.021(3) 0.035(3) 0.0136(19)
C32 0.082(3) 0.086(3) 0.106(4) 0.041(3) 0.071(3) 0.043(3)
C33 0.0417(16) 0.0241(13) 0.0207(12) -0.0003(10) 0.0012(11) -0.0060(12)
C34 0.0509(19) 0.0233(15) 0.0397(17) -0.0002(12) 0.0102(14) 0.0093(13)
C35 0.112(3) 0.0451(16) 0.075(2) 0.0069(15) 0.0221(18) 0.0250(16)
C36 0.112(3) 0.0451(16) 0.075(2) 0.0069(15) 0.0221(18) 0.0250(16)
C37 0.1116(3) 0.04511(17) 0.07521(18) 0.0069(2) 0.02212(11) 0.02502(12)
C38 0.0347(18) 0.0412(18) 0.0215(16) -0.0025(11) -0.0034(13) 0.0054(12)
C39 0.078(3) 0.071(3) 0.049(2) 0.005(2) 0.031(2) -0.012(2)
C40 0.049(2) 0.072(3) 0.053(2) -0.0177(19) -0.0159(17) 0.020(2)
C41 0.0464(19) 0.053(2) 0.0382(17) -0.0163(15) -0.0026(14) 0.0004(16)
C42 0.095(4) 0.098(4) 0.099(4) -0.021(3) 0.033(3) -0.021(3)
C43 0.066(3) 0.117(5) 0.112(5) -0.052(4) 0.033(3) -0.022(3)
C44 0.047(2) 0.079(3) 0.121(4) -0.034(3) 0.009(3) 0.007(2)
C45 0.072(3) 0.064(3) 0.118(5) -0.002(3) -0.001(3) -0.001(2)
C46 0.047(2) 0.087(3) 0.113(4) 0.012(3) 0.005(2) -0.010(2)
C47 0.061(3) 0.088(4) 0.118(4) 0.014(3) 0.016(3) 0.003(3)
C48 0.160(7) 0.144(6) 0.126(6) 0.053(5) -0.017(5) -0.032(5)

loop_
_atom_type_symbol
_atom_type_description
_atom_type_scat_dispersion_real
_atom_type_scat_dispersion_imag
_atom_type_scat_source
C C 0.0033 0.0016 'International Tables Vol C Tables 4.2.6.8 and 6.1.1.4'
H H 0.0000 0.0000 'International Tables Vol C Tables 4.2.6.8 and 6.1.1.4'
O O 0.0106 0.0060 'International Tables Vol C Tables 4.2.6.8 and 6.1.1.4'
Hf Hf -0.5830 6.1852 'International Tables Vol C Tables 4.2.6.8 and 6.1.1.4'
N N 0.0061 0.0033 'International Tables Vol C Tables 4.2.6.8 and 6.1.1.4'

loop_
_geom_angle_atom_site_label_1
_geom_angle_atom_site_label_2
_geom_angle_atom_site_label_3
_geom_angle
_geom_angle_site_symmetry_1
_geom_angle_site_symmetry_3
O5 Hf1 O4 106.79(8) . .
O5 Hf1 O3 95.28(9) . .
O4 Hf1 O3 97.90(8) . .
O5 Hf1 O2 94.57(9) . .
O4 Hf1 O2 97.22(8) . .
O3 Hf1 O2 158.73(7) . .
O5 Hf1 O1 168.02(8) . .
O4 Hf1 O1 85.16(7) . .
O3 Hf1 O1 81.98(8) . .
O2 Hf1 O1 84.49(7) . .
O5 Hf1 N1 98.71(8) . .
O4 Hf1 N1 154.49(7) . .
O3 Hf1 N1 79.12(7) . .
O2 Hf1 N1 80.78(7) . .
O1 Hf1 N1 69.33(7) . .
C2 N1 C3 109.7(2) . .
C2 N1 C18 111.4(2) . .
C3 N1 C18 106.1(2) . .
C2 N1 Hf1 114.71(15) . .
C3 N1 Hf1 107.48(16) . .
C18 N1 Hf1 107.10(15) . .
C1 O1 C33 113.5(2) . .
C1 O1 Hf1 114.85(15) . .
C33 O1 Hf1 122.32(16) . .
C5 O2 Hf1 141.60(17) . .
C24 O3 Hf1 143.86(17) . .
C34 O4 Hf1 156.73(18) . .
C38 O5 Hf1 167.6(2) . .
O1 C1 C2 106.6(2) . .
O1 C1 H1A 110.4 . .
C2 C1 H1A 110.4 . .
O1 C1 H1B 110.4 . .
C2 C1 H1B 110.4 . .
H1A C1 H1B 108.6 . .
N1 C2 C1 112.4(2) . .
N1 C2 H2A 109.1 . .
C1 C2 H2A 109.1 . .
N1 C2 H2B 109.1 . .
C1 C2 H2B 109.1 . .
H2A C2 H2B 107.9 . .
N1 C3 C4 114.7(2) . .
N1 C3 H3A 108.6 . .
C4 C3 H3A 108.6 . .
N1 C3 H3B 108.6 . .
C4 C3 H3B 108.6 . .
H3A C3 H3B 107.6 . .
C5 C4 C8 120.9(3) . .
C5 C4 C3 120.4(3) . .
C8 C4 C3 118.6(3) . .
O2 C5 C4 118.7(2) . .
O2 C5 C6 121.9(3) . .
C4 C5 C6 119.4(3) . .
C7 C6 C5 116.9(3) . .
C7 C6 C14 122.2(3) . .
C5 C6 C14 120.8(3) . .
C9 C7 C6 124.8(3) . .
C9 C7 H7 117.6 . .
C6 C7 H7 117.6 . .
C9 C8 C4 120.6(3) . .
C9 C8 H8 119.7 . .
C4 C8 H8 119.7 . .
C8 C9 C7 117.3(3) . .
C8 C9 C10 121.6(3) . .
C7 C9 C10 121.1(3) . .
C13 C10 C11 109.1(3) . .
C13 C10 C12 109.1(4) . .
C11 C10 C12 107.6(4) . .
C13 C10 C9 109.6(3) . .
C11 C10 C9 109.0(3) . .
C12 C10 C9 112.4(3) . .
C10 C11 H11A 109.5 . .
C10 C11 H11B 109.5 . .
H11A C11 H11B 109.5 . .
C10 C11 H11C 109.5 . .
H11A C11 H11C 109.5 . .
H11B C11 H11C 109.5 . .
C10 C12 H12A 109.5 . .
C10 C12 H12B 109.5 . .
H12A C12 H12B 109.5 . .
C10 C12 H12C 109.5 . .
H12A C12 H12C 109.5 . .
H12B C12 H12C 109.5 . .
C10 C13 H13A 109.5 . .
C10 C13 H13B 109.5 . .
H13A C13 H13B 109.5 . .
C10 C13 H13C 109.5 . .
H13A C13 H13C 109.5 . .
H13B C13 H13C 109.5 . .
C16 C14 C15 109.1(3) . .
C16 C14 C6 109.4(3) . .
C15 C14 C6 111.4(3) . .
C16 C14 C17 108.9(3) . .
C15 C14 C17 106.1(3) . .
C6 C14 C17 111.8(3) . .
C14 C15 H15A 109.5 . .
C14 C15 H15B 109.5 . .
H15A C15 H15B 109.5 . .
C14 C15 H15C 109.5 . .
H15A C15 H15C 109.5 . .
H15B C15 H15C 109.5 . .
C14 C16 H16A 109.5 . .
C14 C16 H16B 109.5 . .
H16A C16 H16B 109.5 . .
C14 C16 H16C 109.5 . .
H16A C16 H16C 109.5 . .
H16B C16 H16C 109.5 . .
C14 C17 H17A 109.5 . .
C14 C17 H17B 109.5 . .
H17A C17 H17B 109.5 . .
C14 C17 H17C 109.5 . .
H17A C17 H17C 109.5 . .
H17B C17 H17C 109.5 . .
N1 C18 C19 115.8(2) . .
N1 C18 H18A 108.3 . .
C19 C18 H18A 108.3 . .
N1 C18 H18B 108.3 . .
C19 C18 H18B 108.3 . .
H18A C18 H18B 107.4 . .
C20 C19 C24 121.1(2) . .
C20 C19 C18 119.5(2) . .
C24 C19 C18 119.3(2) . .
C21 C20 C19 120.8(3) . .
C21 C20 H20 119.6 . .
C19 C20 H20 119.6 . .
C20 C21 C22 116.7(3) . .
C20 C21 C29 122.8(3) . .
C22 C21 C29 120.4(3) . .
C23 C22 C21 124.6(3) . .
C23 C22 H22 117.7 . .
C21 C22 H22 117.7 . .
C22 C23 C24 117.1(2) . .
C22 C23 C25 121.8(3) . .
C24 C23 C25 121.1(3) . .
O3 C24 C19 118.8(2) . .
O3 C24 C23 121.7(2) . .
C19 C24 C23 119.6(2) . .
C23 C25 C28 113.0(3) . .
C23 C25 C27 108.8(3) . .
C28 C25 C27 108.3(3) . .
C23 C25 C26 110.9(2) . .
C28 C25 C26 106.5(3) . .
C27 C25 C26 109.3(3) . .
C25 C26 H26A 109.5 . .
C25 C26 H26B 109.5 . .
H26A C26 H26B 109.5 . .
C25 C26 H26C 109.5 . .
H26A C26 H26C 109.5 . .
H26B C26 H26C 109.5 . .
C25 C27 H27A 109.5 . .
C25 C27 H27B 109.5 . .
H27A C27 H27B 109.5 . .
C25 C27 H27C 109.5 . .
H27A C27 H27C 109.5 . .
H27B C27 H27C 109.5 . .
C25 C28 H28A 109.5 . .
C25 C28 H28B 109.5 . .
H28A C28 H28B 109.5 . .
C25 C28 H28C 109.5 . .
H28A C28 H28C 109.5 . .
H28B C28 H28C 109.5 . .
C31 C29 C32 108.7(3) . .
C31 C29 C30 107.9(4) . .
C32 C29 C30 108.6(4) . .
C31 C29 C21 112.2(3) . .
C32 C29 C21 109.9(3) . .
C30 C29 C21 109.4(3) . .
C29 C30 H30A 109.5 . .
C29 C30 H30B 109.5 . .
H30A C30 H30B 109.5 . .
C29 C30 H30C 109.5 . .
H30A C30 H30C 109.5 . .
H30B C30 H30C 109.5 . .
C29 C31 H31A 109.5 . .
C29 C31 H31B 109.5 . .
H31A C31 H31B 109.5 . .
C29 C31 H31C 109.5 . .
H31A C31 H31C 109.5 . .
H31B C31 H31C 109.5 . .
C29 C32 H32A 109.5 . .
C29 C32 H32B 109.5 . .
H32A C32 H32B 109.5 . .
C29 C32 H32C 109.5 . .
H32A C32 H32C 109.5 . .
H32B C32 H32C 109.5 . .
O1 C33 C33 110.7(2) . 2_556
O1 C33 H33A 109.5 . .
C33 C33 H33A 109.5 2_556 .
O1 C33 H33B 109.5 . .
C33 C33 H33B 109.5 2_556 .
H33A C33 H33B 108.1 . .
O4 C34 C37 108.8(3) . .
O4 C34 C35 109.0(3) . .
C37 C34 C35 110.0(3) . .
O4 C34 C36 108.4(3) . .
C37 C34 C36 108.9(3) . .
C35 C34 C36 111.7(3) . .
C34 C35 H35A 109.5 . .
C34 C35 H35B 109.5 . .
H35A C35 H35B 109.5 . .
C34 C35 H35C 109.5 . .
H35A C35 H35C 109.5 . .
H35B C35 H35C 109.5 . .
C34 C36 H36A 109.5 . .
C34 C36 H36B 109.5 . .
H36A C36 H36B 109.5 . .
C34 C36 H36C 109.5 . .
H36A C36 H36C 109.5 . .
H36B C36 H36C 109.5 . .
C34 C37 H37A 109.5 . .
C34 C37 H37B 109.5 . .
H37A C37 H37B 109.5 . .
C34 C37 H37C 109.5 . .
H37A C37 H37C 109.5 . .
H37B C37 H37C 109.5 . .
O5 C38 C41 109.0(2) . .
O5 C38 C39 107.6(3) . .
C41 C38 C39 111.4(3) . .
O5 C38 C40 108.0(3) . .
C41 C38 C40 110.3(3) . .
C39 C38 C40 110.4(3) . .
C38 C39 H39A 109.5 . .
C38 C39 H39B 109.5 . .
H39A C39 H39B 109.5 . .
C38 C39 H39C 109.5 . .
H39A C39 H39C 109.5 . .
H39B C39 H39C 109.5 . .
C38 C40 H40A 109.5 . .
C38 C40 H40B 109.5 . .
H40A C40 H40B 109.5 . .
C38 C40 H40C 109.5 . .
H40A C40 H40C 109.5 . .
H40B C40 H40C 109.5 . .
C38 C41 H41A 109.5 . .
C38 C41 H41B 109.5 . .
H41A C41 H41B 109.5 . .
C38 C41 H41C 109.5 . .
H41A C41 H41C 109.5 . .
H41B C41 H41C 109.5 . .
C43 C42 C47 120.2(6) . .
C43 C42 H42 119.9 . .
C47 C42 H42 119.9 . .
C42 C43 C44 120.5(5) . .
C42 C43 H43 119.7 . .
C44 C43 H43 119.7 . .
C43 C44 C45 120.7(5) . .
C43 C44 H44 119.6 . .
C45 C44 H44 119.6 . .
C46 C45 C44 117.1(6) . .
C46 C45 C48 121.7(6) . .
C44 C45 C48 121.2(6) . .
C45 C46 C47 121.8(5) . .
C45 C46 H46 119.1 . .
C47 C46 H46 119.1 . .
C42 C47 C46 119.7(5) . .
C42 C47 H47 120.2 . .
C46 C47 H47 120.2 . .
C45 C48 H48A 109.5 . .
C45 C48 H48B 109.5 . .
H48A C48 H48B 109.5 . .
C45 C48 H48C 109.5 . .
H48A C48 H48C 109.5 . .
H48B C48 H48C 109.5 . .

loop_
_geom_bond_atom_site_label_1
_geom_bond_atom_site_label_2
_geom_bond_distance
_geom_bond_site_symmetry_2
Hf1 O5 1.911(2) .
Hf1 O4 1.9422(18) .
Hf1 O3 2.026(2) .
Hf1 O2 2.0297(19) .
Hf1 O1 2.389(2) .
Hf1 N1 2.427(2) .
N1 C2 1.483(3) .
N1 C3 1.500(3) .
N1 C18 1.504(3) .
O1 C1 1.449(3) .
O1 C33 1.451(3) .
O2 C5 1.333(3) .
O3 C24 1.338(3) .
O4 C34 1.421(3) .
O5 C38 1.414(4) .
C1 C2 1.513(4) .
C1 H1A 0.9900 .
C1 H1B 0.9900 .
C2 H2A 0.9900 .
C2 H2B 0.9900 .
C3 C4 1.508(4) .
C3 H3A 0.9900 .
C3 H3B 0.9900 .
C4 C5 1.389(4) .
C4 C8 1.410(4) .
C5 C6 1.427(4) .
C6 C7 1.390(4) .
C6 C14 1.540(5) .
C7 C9 1.386(5) .
C7 H7 0.9500 .
C8 C9 1.386(4) .
C8 H8 0.9500 .
C9 C10 1.538(4) .
C10 C13 1.516(6) .
C10 C11 1.528(5) .
C10 C12 1.536(6) .
C11 H11A 0.9800 .
C11 H11B 0.9800 .
C11 H11C 0.9800 .
C12 H12A 0.9800 .
C12 H12B 0.9800 .
C12 H12C 0.9800 .
C13 H13A 0.9800 .
C13 H13B 0.9800 .
C13 H13C 0.9800 .
C14 C16 1.528(5) .
C14 C15 1.537(5) .
C14 C17 1.546(5) .
C15 H15A 0.9800 .
C15 H15B 0.9800 .
C15 H15C 0.9800 .
C16 H16A 0.9800 .
C16 H16B 0.9800 .
C16 H16C 0.9800 .
C17 H17A 0.9800 .
C17 H17B 0.9800 .
C17 H17C 0.9800 .
C18 C19 1.508(4) .
C18 H18A 0.9900 .
C18 H18B 0.9900 .
C19 C20 1.394(4) .
C19 C24 1.396(4) .
C20 C21 1.392(4) .
C20 H20 0.9500 .
C21 C22 1.397(4) .
C21 C29 1.531(4) .
C22 C23 1.387(4) .
C22 H22 0.9500 .
C23 C24 1.414(4) .
C23 C25 1.529(4) .
C25 C28 1.530(4) .
C25 C27 1.537(4) .
C25 C26 1.543(4) .
C26 H26A 0.9800 .
C26 H26B 0.9800 .
C26 H26C 0.9800 .
C27 H27A 0.9800 .
C27 H27B 0.9800 .
C27 H27C 0.9800 .
C28 H28A 0.9800 .
C28 H28B 0.9800 .
C28 H28C 0.9800 .
C29 C31 1.517(5) .
C29 C32 1.522(5) .
C29 C30 1.527(5) .
C30 H30A 0.9800 .
C30 H30B 0.9800 .
C30 H30C 0.9800 .
C31 H31A 0.9800 .
C31 H31B 0.9800 .
C31 H31C 0.9800 .
C32 H32A 0.9800 .
C32 H32B 0.9800 .
C32 H32C 0.9800 .
C33 C33 1.495(5) 2_556
C33 H33A 0.9900 .
C33 H33B 0.9900 .
C34 C37 1.500(6) .
C34 C35 1.501(5) .
C34 C36 1.507(6) .
C35 H35A 0.9800 .
C35 H35B 0.9800 .
C35 H35C 0.9800 .
C36 H36A 0.9800 .
C36 H36B 0.9800 .
C36 H36C 0.9800 .
C37 H37A 0.9800 .
C37 H37B 0.9800 .
C37 H37C 0.9800 .
C38 C41 1.510(4) .
C38 C39 1.515(5) .
C38 C40 1.523(5) .
C39 H39A 0.9800 .
C39 H39B 0.9800 .
C39 H39C 0.9800 .
C40 H40A 0.9800 .
C40 H40B 0.9800 .
C40 H40C 0.9800 .
C41 H41A 0.9800 .
C41 H41B 0.9800 .
C41 H41C 0.9800 .
C42 C43 1.351(8) .
C42 C47 1.353(7) .
C42 H42 0.9500 .
C43 C44 1.354(7) .
C43 H43 0.9500 .
C44 C45 1.402(7) .
C44 H44 0.9500 .
C45 C46 1.355(7) .
C45 C48 1.496(9) .
C46 C47 1.373(7) .
C46 H46 0.9500 .
C47 H47 0.9500 .
C48 H48A 0.9800 .
C48 H48B 0.9800 .
C48 H48C 0.9800 .
